data_2101972
loop_
_publ_author_name
'Rudert, Rainer'
'Schulz, Burkhard'
'Reck, G\"unter'
'Vollhardt, Dieter'
'Kriwanek, J\"org'

_publ_section_title
;
 <i>N</i>-<i>n</i>-Alkyl <i>N,N</i>-dimethylammonioacetic acid
 bromides: the first complete series of crystal and molecular structure
 determinations of an amphiphilic compound with alkyl chain lengths
 <i>n</i>~=~1,..., 16
;
_journal_issue 1
_journal_name_full 'Acta Crystallographica Section B'
_journal_page_first 124
_journal_page_last 131
_journal_paper_doi 10.1107/S0108768199007740
_journal_volume 56
_journal_year 2000
_chemical_formula_moiety 'C11 H24 N O2 1+, Br 1-'
_chemical_formula_sum 'C11 H24 Br N O2'
_chemical_formula_weight 282.23
_chemical_name_systematic
;
N-n-Heptyl N,N-Dimethyl Ammonio Acetic Acid Bromide
;
_space_group_IT_number 2
_symmetry_cell_setting triclinic
_symmetry_space_group_name_Hall '-P 1'
_symmetry_space_group_name_H-M 'P -1'
_audit_creation_method MATOM
_cell_angle_alpha 85.590(10)
_cell_angle_beta 87.20(2)
_cell_angle_gamma 81.44(2)
_cell_formula_units_Z 2
_cell_length_a 6.872(2)
_cell_length_b 7.5190(10)
_cell_length_c 14.1070(10)
_cell_measurement_reflns_used 25
_cell_measurement_temperature 296(2)
_cell_measurement_theta_max 15
_cell_measurement_theta_min 10
_cell_volume 718.1(2)
_computing_cell_refinement
;
CAD4 Operations Manual (Enraf-Nonius, 1977)
;
_computing_data_collection
;
CAD4 Operations Manual (Enraf-Nonius, 1977)
;
_computing_data_reduction
;
MolEN (Fair, 1990)
;
_computing_structure_refinement
;
MolEN (Fair, 1990)
;
_computing_structure_solution
;
MolEN (Fair, 1990)
;
_diffrn_ambient_temperature 296(2)
_diffrn_measurement_device CAD4
_diffrn_measurement_method 'theta/2theta scans'
_diffrn_radiation_monochromator graphite
_diffrn_radiation_source 'fine-focus sealed tube'
_diffrn_radiation_type MoK\a
_diffrn_radiation_wavelength .71069
_diffrn_reflns_limit_h_max 8
_diffrn_reflns_limit_h_min 0
_diffrn_reflns_limit_k_max 8
_diffrn_reflns_limit_k_min -8
_diffrn_reflns_limit_l_max 16
_diffrn_reflns_limit_l_min -16
_diffrn_reflns_theta_max 25
_diffrn_standards_decay_% 19
_diffrn_standards_number 2
_exptl_absorpt_coefficient_mu 2.848
_exptl_absorpt_correction_type none
_exptl_crystal_colour colourless
_exptl_crystal_density_diffrn 1.305
_exptl_crystal_description plate
_exptl_crystal_F_000 296
_exptl_crystal_size_max .35
_exptl_crystal_size_mid .24
_exptl_crystal_size_min .05
_refine_ls_extinction_method none
_refine_ls_goodness_of_fit_ref .97
_refine_ls_hydrogen_treatment
;
position relative to binding partner calculated and kept fixed during
refinement, isotropic displacement parameter constrained to binding partner
;
_refine_ls_matrix_type full
_refine_ls_number_restraints 0
_refine_ls_R_factor_gt .065
_refine_ls_structure_factor_coef F
_refine_ls_weighting_scheme X
_refine_ls_wR_factor_ref .069
_reflns_number_observed 1558
_reflns_number_total 1874
_reflns_observed_criterion >2sigma(I)
_cod_data_source_file jz0007.cif
_cod_data_source_block beh7
_cod_depositor_comments
;
The following automatic conversions were performed:
'_symmetry_cell_setting' value 'Triclinic' changed to 'triclinic'
according to '/home/saulius/struct/CIF-dictionaries/cif_core.dic'
dictionary named 'cif_core.dic' version 2.4.1 from 2010-06-29.

Automatic conversion script
Id: cif_fix_enum 1527 2010-12-29 10:47:43Z saulius 

The following automatic conversions were performed:

'_symmetry_cell_setting' value 'Triclinic' changed to 'triclinic'
according to /home/saulius/struct/CIF-dictionaries/cif_core.dic
dictionary named 'cif_core.dic' version 2.4.1 from 2010-06-29.

Automatic conversion script
Id: cif_fix_values 1715 2011-07-08 13:25:40Z adriana 
;
_cod_original_cell_volume 718.2(2)
_cod_database_code 2101972

loop_
_symmetry_equiv_pos_as_xyz
'x, y, z'
'-x, -y, -z'

loop_
_atom_site_aniso_label
_atom_site_aniso_U_11
_atom_site_aniso_U_22
_atom_site_aniso_U_33
_atom_site_aniso_U_12
_atom_site_aniso_U_13
_atom_site_aniso_U_23
Br1 .0637(4) .0577(4) .0847(5) -.0089(3) -.0049(4) .0015(4)
O1 .057(3) .087(3) .103(4) -.007(3) .024(3) -.029(3)
O2 .069(3) .077(3) .093(4) -.022(2) .014(3) -.019(3)
N1 .050(3) .054(3) .065(3) -.001(2) .011(3) -.011(3)
C1 .072(4) .064(4) .062(4) -.006(4) .008(4) -.008(4)
C2 .072(4) .071(4) .064(4) -.006(4) .008(4) -.012(4)
C3 .078(5) .083(5) .077(5) -.005(4) -.001(4) -.011(4)
C4 .088(6) .083(5) .090(6) -.011(5) .004(5) -.007(5)
C5 .102(6) .110(7) .081(6) -.007(6) -.013(5) -.021(5)
C6 .127(8) .105(7) .115(8) -.002(7) -.002(7) -.014(6)
C7 .130(10) .180(10) .140(10) .002(9) -.009(8) -.022(9)
C31 .050(3) .056(4) .078(5) -.001(3) -.002(3) -.004(4)
C32 .049(3) .051(3) .067(4) .002(3) .003(3) -.011(3)
C34 .084(5) .049(4) .098(6) .015(4) .003(5) -.002(4)
C33 .058(4) .077(4) .074(5) -.018(3) .018(4) -.011(4)

loop_
_atom_site_label
_atom_site_fract_x
_atom_site_fract_y
_atom_site_fract_z
_atom_site_U_iso_or_equiv
_atom_site_occupancy
Br1 -1.79340(10) -.79460(10) -.84966(6) .0689(3) 1
O1 -1.4910(7) -.3989(7) -.7987(4) .0820(10) 1
O2 -1.4111(8) -.6213(7) -.8969(4) .0790(10) 1
N1 -1.1174(8) -.2699(7) -.8546(4) .0570(10) 1
C1 -1.0770(10) -.3310(10) -.7488(5) .067(3) 1
C2 -.9530(10) -.2210(10) -.7007(5) .070(3) 1
C3 -.9430(10) -.2870(10) -.5952(6) .080(3) 1
C4 -.7960(10) -.2030(10) -.5418(7) .087(3) 1
C5 -.7960(10) -.2640(10) -.4355(7) .098(4) 1
C6 -.644(2) -.185(2) -.3779(8) .117(4) 1
C7 -.441(2) -.273(2) -.4050(10) .149(5) 1
C31 -1.3840(10) -.4734(9) -.8567(6) .062(3) 1
C32 -1.1950(10) -.4170(9) -.8990(5) .0560(10) 1
C33 -.9270(10) -.2460(10) -.9076(6) .068(3) 1
C34 -1.2570(10) -.0970(10) -.8648(7) .080(3) 1
H11 -1.200(10) -.330(10) -.714(6) .13(4) 1
H12 -1.011(9) -.451(8) -.746(4) .060(10) 1
H21 -.820(10) -.232(9) -.730(5) .09(3) 1
H22 -1.010(10) -.097(9) -.707(5) .08(3) 1
H31 -1.070(10) -.260(10) -.565(6) .13(4) 1
H32 -.910(10) -.415(9) -.591(5) .09(3) 1
H41 -.670(10) -.240(10) -.569(5) .10(3) 1
H42 -.830(10) -.076(9) -.548(5) .09(3) 1
H51 -.93(2) -.23(2) -.408(9) .22(5) 1
H52 -.770(10) -.390(10) -.429(6) .13(3) 1
H61 -.660(10) -.060(10) -.393(7) .14(4) 1
H62 -.670(10) -.210(10) -.312(6) .14(4) 1
H71 -.34(2) -.23(2) -.370(10) .24(6) 1
H72 -.41(3) -.26(3) -.470(10) .40(10) 1
H73 -.43(3) -.41(2) -.390(10) .33(9) 1
H321 -1.216(9) -.378(8) -.964(4) .06(3) 1
H322 -1.096(9) -.520(9) -.895(5) .08(3) 1
H331 -.950(10) -.210(10) -.972(5) .09(3) 1
H332 -.840(10) -.357(9) -.905(5) .08(3) 1
H333 -.870(10) -.160(10) -.879(6) .11(3) 1
H341 -1.280(10) -.060(10) -.930(5) .10(3) 1
H342 -1.20(2) .000(10) -.836(8) .22(5) 1
H343 -1.380(10) -.110(10) -.833(7) .14(4) 1
H2 -.490(10) -.700(10) -.875(6) .13(4) 1

loop_
_atom_type_symbol
_atom_type_description
_atom_type_scat_dispersion_real
_atom_type_scat_dispersion_imag
_atom_type_scat_source
C C .0033 .0016 'International Tables Vol C Tables 4.2.6.8 and 6.1.1.4'
H H .0000 .0000 'International Tables Vol C Tables 4.2.6.8 and 6.1.1.4'
Br Br -.2901 2.4595 'International Tables Vol C Tables 4.2.6.8 and 6.1.1.4'
N N .0061 .0033 'International Tables Vol C Tables 4.2.6.8 and 6.1.1.4'
O O .0106 .0060 'International Tables Vol C Tables 4.2.6.8 and 6.1.1.4'

loop_
_geom_angle_atom_site_label_1
_geom_angle_atom_site_label_2
_geom_angle_atom_site_label_3
_geom_angle
C1 N1 C32 108.5(5)
C1 N1 C34 112.2(6)
C1 N1 C33 109.7(5)
C4 C3 H32 109(4)
H31 C3 H32 109(7)
C32 N1 C34 111.0(5)
C32 N1 C33 106.2(5)
C34 N1 C33 109.0(5)
N1 C1 C2 115.0(6)
N1 C1 H11 109(5)
N1 C1 H12 109(4)
C2 C1 H11 108(6)
C2 C1 H12 107(4)
H11 C1 H12 109(6)
C1 C2 C3 108.4(7)
C1 C2 H21 110(5)
C1 C2 H22 109(4)
C3 C2 H21 110(4)
C3 C2 H22 110(4)
H21 C2 H22 109(6)
C2 C3 C4 113.1(7)
C2 C3 H31 109(5)
C2 C3 H32 108(4)
C4 C3 H31 108(6)
C3 C4 C5 112.4(8)
C3 C4 H41 108(5)
C3 C4 H42 109(4)
C5 C4 H41 109(4)
C5 C4 H42 108(4)
H41 C4 H42 110(6)
C4 C5 C6 114.3(9)
C4 C5 H51 109(7)
C4 C5 H52 109(5)
C6 C5 H51 109(8)
C6 C5 H52 108(5)
H51 C5 H52 108(9)
C5 C6 C7 109.0(10)
C5 C6 H61 108(6)
C5 C6 H62 109(6)
C7 C6 H61 111(5)
C7 C6 H62 111(6)
H61 C6 H62 110(8)
C6 C7 H71 111.0(10)
C6 C7 H72 113(9)
C6 C7 H73 111(11)
H71 C7 H72 11E1(3)
H71 C7 H73 107(13)
H72 C7 H73 10E1(3)
O1 C31 O2 125.8(7)
O1 C31 C32 126.7(7)
O2 C31 C32 107.5(6)
N1 C32 C31 117.3(6)
N1 C32 H321 107(4)
N1 C32 H322 107(4)
C31 C32 H321 108(4)
C31 C32 H322 108(4)
H321 C32 H322 109(5)
N1 C33 H331 110(4)
N1 C33 H332 110(5)
N1 C33 H333 109(4)
H331 C33 H332 109(6)
H331 C33 H333 110(6)
H332 C33 H333 109(7)
N1 C34 H341 110(7)
N1 C34 H342 109(4)
N1 C34 H343 110(5)
H341 C34 H342 110(7)
H341 C34 H343 110(8)
H342 C34 H343 109(9)

loop_
_geom_bond_atom_site_label_1
_geom_bond_atom_site_label_2
_geom_bond_distance
O1 C31 1.190(9)
O2 C31 1.330(10)
N1 C1 1.554(9)
N1 C32 1.488(9)
N1 C34 1.499(9)
N1 C33 1.502(9)
C1 C2 1.500(10)
C1 H11 .96(9)
C1 H12 .94(6)
C2 C3 1.540(10)
C2 H21 .96(7)
C2 H22 .95(7)
C3 C4 1.530(10)
C3 H31 .95(8)
C3 H32 .95(7)
C4 C5 1.530(10)
C4 H41 .94(7)
C4 H42 .95(7)
C5 C6 1.57(2)
C5 H51 1.00(10)
C5 H52 .95(8)
C6 C7 1.49(2)
C6 H61 .95(9)
C6 H62 .95(9)
C7 H71 .90(10)
C7 H72 1.0(2)
C7 H73 1.0(2)
C31 C32 1.510(10)
C32 H321 .95(6)
C32 H322 .95(6)
C33 H331 .94(7)
C33 H332 .95(6)
C33 H333 .95(9)
C34 H341 .94(8)
C34 H342 1.00(10)
C34 H343 1.00(10)

loop_
_geom_torsion_atom_site_label_1
_geom_torsion_atom_site_label_2
_geom_torsion_atom_site_label_3
_geom_torsion_atom_site_label_4
_geom_torsion
C32 N1 C1 C2 165.4(6)
C34 N1 C1 C2 -71.5(8)
C33 N1 C1 C2 49.9(8)
C1 N1 C32 C31 60.2(7)
C34 N1 C32 C31 -63.6(8)
C33 N1 C32 C31 178.0(6)
N1 C1 C2 C3 174.7(6)
C1 C2 C3 C4 171.5(7)
C2 C3 C4 C5 177.2(7)
C3 C4 C5 C6 178.8(8)
C4 C5 C6 C7 -71.7(12)
O1 C31 C32 N1 9.7(11)
O2 C31 C32 N1 -171.0(6)

loop_
_cod_related_entry_id
_cod_related_entry_database
_cod_related_entry_code
1 ChemSpider 30654468
